data_4027327
loop_
_publ_author_name
'Dennis U. Nielsen'
'Karoline Neumann'
'Rolf H. Taaning'
'Anders T. Lindhardt'
'Amalie Modvig'
'Troels Skrydstrup'

_publ_contact_author_address
;
Department of Chemistry
Aarhus University
Langelandsgade 140
DK-8000 Aarhus C
;
_publ_contact_author_email jacobo@chem.au.dk
_publ_contact_author_fax '+45 8619 6199'
_publ_contact_author_name 'Overgaard, Jacob'
_publ_contact_author_phone '+45 8942 3891'
_publ_section_title
;
 Palladium-Catalyzed Double Carbonylation Using Near Stoichiometric Carbon
 Monoxide: Expedient Access to Substituted 13C2-Labeled Phenethylamines
;
_journal_name_full 'Journal of Organic Chemistry'
_journal_page_first 6155
_journal_page_last 6165
_journal_paper_doi 10.1021/jo3009337
_journal_volume 77
_journal_year 2012
_chemical_compound_source 'synthesis as described'
_chemical_formula_moiety 'C13 H17 N1 O3'
_chemical_formula_sum 'C13 H17 N O3'
_chemical_formula_weight 235.28
_chemical_name_systematic
;
 ?
;
_space_group_IT_number 2
_symmetry_cell_setting triclinic
_symmetry_Int_Tables_number 2
_symmetry_space_group_name_Hall '-P 1'
_symmetry_space_group_name_H-M 'P -1'
_atom_sites_solution_hydrogens geom
_atom_sites_solution_primary direct
_atom_sites_solution_secondary difmap
_audit_conform_dict_location ftp://ftp.iucr.org/pub/cif_core.dic
_audit_conform_dict_name cif_core.dic
_audit_conform_dict_version 2.4
_audit_creation_date 2011-11-08T15:36:57-00:00
_audit_creation_method 'WinGX routine CIF_UPDATE'
_cell_angle_alpha 95.14(3)
_cell_angle_beta 90.06(3)
_cell_angle_gamma 112.38(3)
_cell_formula_units_Z 4
_cell_length_a 9.2335(18)
_cell_length_b 10.930(2)
_cell_length_c 14.245(3)
_cell_measurement_reflns_used 3450
_cell_measurement_temperature 160(2)
_cell_measurement_theta_max 26.7
_cell_measurement_theta_min 2.5
_cell_measurement_wavelength 0.71073
_cell_volume 1323.0(5)
_computing_cell_refinement 'Saint+ (Bruker-Nonius, 2011)'
_computing_data_collection 'Apex2 (Bruker-Nonius, 2011)'
_computing_data_reduction 'Saint+ (Bruker-Nonius, 2011)'
_computing_molecular_graphics 'Ortep-3 for Windows (Farrugia, 1997)'
_computing_publication_material 'WinGX publication routines (Farrugia, 1999)'
_computing_structure_refinement 'SHELXL-97 (Sheldrick, 2008)'
_computing_structure_solution 'SHELXS (Sheldrick, 2008)'
_diffrn_ambient_temperature 160(2)
_diffrn_detector_area_resol_mean 12.00
_diffrn_detector_type 'APEX2 charged-coupled device'
_diffrn_measured_fraction_theta_full 0.99
_diffrn_measured_fraction_theta_max 0.99
_diffrn_measurement_device_type 'Bruker X8 APEX-II diffractometer'
_diffrn_measurement_method
;
            Narrow slices collected using \f- and \w-scans
;
_diffrn_radiation_monochromator graphite
_diffrn_radiation_probe x-ray
_diffrn_radiation_type MoK\a
_diffrn_radiation_wavelength 0.71073
_diffrn_reflns_av_unetI/netI 0.0441
_diffrn_reflns_limit_h_max 11
_diffrn_reflns_limit_h_min -11
_diffrn_reflns_limit_k_max 13
_diffrn_reflns_limit_k_min -13
_diffrn_reflns_limit_l_max 17
_diffrn_reflns_limit_l_min 0
_diffrn_reflns_number 10353
_diffrn_reflns_theta_full 26.41
_diffrn_reflns_theta_max 26.41
_diffrn_reflns_theta_min 1.44
_diffrn_source 'fine-focus sealed tube'
_diffrn_standards_number 0
_exptl_absorpt_coefficient_mu 0.084
_exptl_absorpt_correction_type none
_exptl_crystal_colour colourless
_exptl_crystal_density_diffrn 1.181
_exptl_crystal_description block
_exptl_crystal_F_000 504
_exptl_crystal_size_max 0.43
_exptl_crystal_size_mid 0.19
_exptl_crystal_size_min 0.15
_refine_diff_density_max 0.18
_refine_diff_density_min -0.209
_refine_diff_density_rms 0.042
_refine_ls_extinction_method none
_refine_ls_goodness_of_fit_ref 1.032
_refine_ls_hydrogen_treatment constr
_refine_ls_matrix_type full
_refine_ls_number_parameters 307
_refine_ls_number_reflns 10353
_refine_ls_number_restraints 0
_refine_ls_restrained_S_all 1.032
_refine_ls_R_factor_all 0.0827
_refine_ls_R_factor_gt 0.0512
_refine_ls_shift/su_max 0.001
_refine_ls_shift/su_mean 0
_refine_ls_structure_factor_coef Fsqd
_refine_ls_weighting_details 'calc w=1/[\s^2^(Fo^2^)+(0.0746P)^2^+0.1697P] where P=(Fo^2^+2Fc^2^)/3'
_refine_ls_weighting_scheme calc
_refine_ls_wR_factor_gt 0.1308
_refine_ls_wR_factor_ref 0.1488
_reflns_number_gt 7303
_reflns_number_total 10353
_reflns_threshold_expression >2\s(I)
_cod_data_source_file jo3009337_si_003.cif
_cod_data_source_block twin4
_cod_database_code 4027327

loop_
_symmetry_equiv_pos_as_xyz
'x, y, z'
'-x, -y, -z'

loop_
_atom_site_label
_atom_site_type_symbol
_atom_site_fract_x
_atom_site_fract_y
_atom_site_fract_z
_atom_site_U_iso_or_equiv
_atom_site_adp_type
_atom_site_occupancy
_atom_site_symmetry_multiplicity
_atom_site_calc_flag
_atom_site_refinement_flags
C1 C 0.17820(16) 1.21899(14) 0.32756(10) 0.0366(3) Uani 1 1 d .
C2 C 0.20305(19) 1.35321(16) 0.33028(13) 0.0534(4) Uani 1 1 d .
H2 H 0.1847 1.3875 0.2745 0.064 Uiso 1 1 calc R
C3 C 0.2540(2) 1.4381(2) 0.41260(17) 0.0765(6) Uani 1 1 d .
H3 H 0.2708 1.5295 0.4136 0.092 Uiso 1 1 calc R
C4 C 0.2797(3) 1.3861(2) 0.49301(16) 0.0817(7) Uani 1 1 d .
H4 H 0.3162 1.4436 0.5495 0.098 Uiso 1 1 calc R
C5 C 0.2539(2) 1.2534(2) 0.49374(12) 0.0641(5) Uani 1 1 d .
H5 H 0.2714 1.2202 0.5503 0.077 Uiso 1 1 calc R
C6 C 0.20186(17) 1.16763(16) 0.41088(10) 0.0428(4) Uani 1 1 d .
C7 C 0.2173(3) 0.9823(2) 0.48381(12) 0.0768(6) Uani 1 1 d .
H7A H 0.1908 0.8868 0.4686 0.115 Uiso 1 1 calc R
H7B H 0.1618 0.9964 0.5397 0.115 Uiso 1 1 calc R
H7C H 0.3306 1.0273 0.4965 0.115 Uiso 1 1 calc R
C8 C 0.13622(15) 1.13734(14) 0.23494(9) 0.0313(3) Uani 1 1 d .
C9 C 0.13705(16) 0.99612(13) 0.22188(8) 0.0276(3) Uani 1 1 d .
C10 C -0.03268(16) 0.75234(13) 0.20140(10) 0.0337(3) Uani 1 1 d .
C11 C -0.21011(17) 0.67905(15) 0.19841(12) 0.0439(4) Uani 1 1 d .
H11A H -0.2562 0.7034 0.1446 0.066 Uiso 1 1 calc R
H11B H -0.2523 0.7037 0.257 0.066 Uiso 1 1 calc R
H11C H -0.236 0.5829 0.1917 0.066 Uiso 1 1 calc R
C12 C 0.03257(19) 0.71949(15) 0.10767(11) 0.0448(4) Uani 1 1 d .
H12A H -0.0167 0.7444 0.0556 0.067 Uiso 1 1 calc R
H12B H 0.0099 0.6239 0.0987 0.067 Uiso 1 1 calc R
H12C H 0.1462 0.7691 0.1088 0.067 Uiso 1 1 calc R
C13 C 0.03983(18) 0.71371(15) 0.28449(11) 0.0434(4) Uani 1 1 d .
H13A H 0.1538 0.7617 0.2866 0.065 Uiso 1 1 calc R
H13B H 0.0151 0.6178 0.2768 0.065 Uiso 1 1 calc R
H13C H -0.0028 0.7368 0.3433 0.065 Uiso 1 1 calc R
C21 C -0.52861(16) 0.77429(14) 0.18010(10) 0.0361(3) Uani 1 1 d .
C22 C -0.62631(19) 0.64127(16) 0.18307(14) 0.0540(4) Uani 1 1 d .
H22 H -0.6668 0.6104 0.2416 0.065 Uiso 1 1 calc R
C23 C -0.6655(2) 0.5531(2) 0.10204(19) 0.0785(7) Uani 1 1 d .
H23 H -0.7319 0.4625 0.1048 0.094 Uiso 1 1 calc R
C24 C -0.6068(3) 0.5988(3) 0.01807(17) 0.0871(8) Uani 1 1 d .
H24 H -0.6339 0.539 -0.0376 0.104 Uiso 1 1 calc R
C25 C -0.5092(3) 0.7298(2) 0.01238(12) 0.0698(6) Uani 1 1 d .
H25 H -0.4694 0.759 -0.0466 0.084 Uiso 1 1 calc R
C26 C -0.4689(2) 0.81948(17) 0.09392(10) 0.0455(4) Uani 1 1 d .
C27 C -0.2850(3) 0.9944(2) 0.01261(13) 0.0961(8) Uani 1 1 d .
H27A H -0.2155 1.0882 0.0254 0.144 Uiso 1 1 calc R
H27B H -0.3571 0.9843 -0.0407 0.144 Uiso 1 1 calc R
H27C H -0.2221 0.941 -0.0028 0.144 Uiso 1 1 calc R
C28 C -0.48897(16) 0.86129(13) 0.27068(9) 0.0311(3) Uani 1 1 d .
C29 C -0.36128(16) 1.00165(13) 0.27784(8) 0.0279(3) Uani 1 1 d .
C30 C -0.31036(16) 1.24626(14) 0.29041(10) 0.0350(3) Uani 1 1 d .
C31 C -0.20489(18) 1.27790(15) 0.20588(11) 0.0436(4) Uani 1 1 d .
H31A H -0.1356 1.2287 0.2056 0.065 Uiso 1 1 calc R
H31B H -0.1416 1.3735 0.2104 0.065 Uiso 1 1 calc R
H31C H -0.2699 1.2518 0.1474 0.065 Uiso 1 1 calc R
C32 C -0.42172(18) 1.32034(15) 0.29057(11) 0.0424(4) Uani 1 1 d .
H32A H -0.4913 1.2971 0.3437 0.064 Uiso 1 1 calc R
H32B H -0.4845 1.2949 0.2313 0.064 Uiso 1 1 calc R
H32C H -0.3606 1.4164 0.2968 0.064 Uiso 1 1 calc R
C33 C -0.21399(19) 1.28428(15) 0.38336(11) 0.0460(4) Uani 1 1 d .
H33A H -0.2844 1.2595 0.4359 0.069 Uiso 1 1 calc R
H33B H -0.1534 1.3804 0.3907 0.069 Uiso 1 1 calc R
H33C H -0.1423 1.2373 0.3831 0.069 Uiso 1 1 calc R
N1 N -0.00316(13) 0.89724(11) 0.21488(7) 0.0309(3) Uani 1 1 d .
H1 H -0.0856 0.919 0.2185 0.037 Uiso 1 1 calc R
N2 N -0.41160(13) 1.10133(11) 0.28195(7) 0.0311(3) Uani 1 1 d .
H2A H -0.5137 1.0798 0.2795 0.037 Uiso 1 1 calc R
O1 O 0.17149(14) 1.03560(11) 0.40542(7) 0.0533(3) Uani 1 1 d .
O2 O 0.11463(12) 1.18389(10) 0.16368(7) 0.0445(3) Uani 1 1 d .
O3 O 0.26484(11) 0.98584(9) 0.21192(6) 0.0335(2) Uani 1 1 d .
O4 O -0.37345(15) 0.94990(12) 0.09489(7) 0.0591(3) Uani 1 1 d .
O5 O -0.54795(12) 0.82042(10) 0.34451(7) 0.0460(3) Uani 1 1 d .
O6 O -0.22398(11) 1.01137(9) 0.28671(6) 0.0342(2) Uani 1 1 d .

loop_
_atom_site_aniso_label
_atom_site_aniso_U_11
_atom_site_aniso_U_22
_atom_site_aniso_U_33
_atom_site_aniso_U_23
_atom_site_aniso_U_13
_atom_site_aniso_U_12
C1 0.0317(8) 0.0322(9) 0.0394(8) -0.0064(6) 0.0040(6) 0.0073(6)
C2 0.0503(10) 0.0327(10) 0.0696(11) -0.0122(8) -0.0029(8) 0.0110(8)
C3 0.0775(14) 0.0424(12) 0.0930(16) -0.0292(11) -0.0013(12) 0.0124(10)
C4 0.0828(15) 0.0732(17) 0.0640(13) -0.0415(12) -0.0028(11) 0.0125(12)
C5 0.0661(12) 0.0718(15) 0.0364(9) -0.0190(9) 0.0010(8) 0.0116(10)
C6 0.0402(9) 0.0468(11) 0.0320(8) -0.0084(7) 0.0048(6) 0.0089(7)
C7 0.1041(17) 0.0814(16) 0.0385(10) 0.0169(10) -0.0148(10) 0.0259(13)
C8 0.0282(7) 0.0294(8) 0.0327(7) 0.0027(6) 0.0042(6) 0.0071(6)
C9 0.0332(8) 0.0275(8) 0.0197(6) 0.0009(5) 0.0014(5) 0.0093(6)
C10 0.0351(8) 0.0235(8) 0.0407(8) 0.0019(6) 0.0010(6) 0.0093(6)
C11 0.0354(9) 0.0305(9) 0.0598(10) 0.0024(7) -0.0017(7) 0.0063(7)
C12 0.0485(10) 0.0339(9) 0.0476(9) -0.0063(7) 0.0024(7) 0.0131(7)
C13 0.0425(9) 0.0355(9) 0.0522(9) 0.0100(7) 0.0034(7) 0.0135(7)
C21 0.0372(8) 0.0314(9) 0.0402(8) -0.0084(6) -0.0083(6) 0.0163(7)
C22 0.0468(10) 0.0342(10) 0.0765(12) -0.0144(9) -0.0045(8) 0.0149(8)
C23 0.0707(14) 0.0476(13) 0.1091(19) -0.0397(13) -0.0235(13) 0.0238(10)
C24 0.1063(18) 0.0839(18) 0.0801(16) -0.0581(14) -0.0477(14) 0.0610(15)
C25 0.1054(16) 0.0856(17) 0.0385(9) -0.0227(10) -0.0219(10) 0.0654(14)
C26 0.0625(11) 0.0529(11) 0.0313(8) -0.0083(7) -0.0100(7) 0.0361(9)
C27 0.165(2) 0.0989(18) 0.0435(11) 0.0302(11) 0.0515(13) 0.0668(17)
C28 0.0343(8) 0.0279(8) 0.0313(7) 0.0021(6) -0.0008(6) 0.0121(6)
C29 0.0338(8) 0.0277(8) 0.0202(6) 0.0017(5) 0.0018(5) 0.0097(6)
C30 0.0330(8) 0.0265(8) 0.0414(8) 0.0033(6) 0.0021(6) 0.0069(6)
C31 0.0389(9) 0.0362(9) 0.0550(9) 0.0128(7) 0.0081(7) 0.0118(7)
C32 0.0420(9) 0.0303(9) 0.0540(9) 0.0036(7) 0.0062(7) 0.0129(7)
C33 0.0474(9) 0.0328(9) 0.0509(9) -0.0037(7) -0.0084(7) 0.0094(7)
N1 0.0304(6) 0.0253(7) 0.0355(6) 0.0017(5) 0.0011(5) 0.0094(5)
N2 0.0290(6) 0.0261(7) 0.0350(6) 0.0008(5) 0.0022(5) 0.0075(5)
O1 0.0789(8) 0.0490(8) 0.0260(5) 0.0029(5) -0.0065(5) 0.0180(6)
O2 0.0561(7) 0.0373(7) 0.0406(6) 0.0095(5) 0.0006(5) 0.0171(5)
O3 0.0321(6) 0.0311(6) 0.0343(5) 0.0004(4) 0.0025(4) 0.0092(4)
O4 0.0950(9) 0.0570(9) 0.0265(5) 0.0076(5) 0.0144(6) 0.0296(7)
O5 0.0524(7) 0.0387(7) 0.0383(6) 0.0106(5) 0.0086(5) 0.0065(5)
O6 0.0339(6) 0.0325(6) 0.0354(5) 0.0010(4) 0.0001(4) 0.0123(4)

loop_
_atom_type_symbol
_atom_type_description
_atom_type_scat_dispersion_real
_atom_type_scat_dispersion_imag
_atom_type_scat_source
C C 0.0033 0.0016 'International Tables Vol C Tables 4.2.6.8 and 6.1.1.4'
H H 0 0 'International Tables Vol C Tables 4.2.6.8 and 6.1.1.4'
N N 0.0061 0.0033 'International Tables Vol C Tables 4.2.6.8 and 6.1.1.4'
O O 0.0106 0.006 'International Tables Vol C Tables 4.2.6.8 and 6.1.1.4'

loop_
_geom_angle_atom_site_label_1
_geom_angle_atom_site_label_2
_geom_angle_atom_site_label_3
_geom_angle
C2 C1 C6 119.12(14)
C2 C1 C8 118.17(14)
C6 C1 C8 122.61(13)
C3 C2 C1 121.56(19)
C3 C2 H2 119.2
C1 C2 H2 119.2
C4 C3 C2 118.31(19)
C4 C3 H3 120.8
C2 C3 H3 120.8
C5 C4 C3 121.95(18)
C5 C4 H4 119
C3 C4 H4 119
C4 C5 C6 119.78(19)
C4 C5 H5 120.1
C6 C5 H5 120.1
O1 C6 C5 123.78(16)
O1 C6 C1 116.98(13)
C5 C6 C1 119.24(16)
O1 C7 H7A 109.5
O1 C7 H7B 109.5
H7A C7 H7B 109.5
O1 C7 H7C 109.5
H7A C7 H7C 109.5
H7B C7 H7C 109.5
O2 C8 C1 121.39(13)
O2 C8 C9 116.73(12)
C1 C8 C9 121.49(12)
O3 C9 N1 126.51(13)
O3 C9 C8 117.60(12)
N1 C9 C8 115.65(12)
N1 C10 C11 106.11(12)
N1 C10 C13 109.98(12)
C11 C10 C13 109.67(12)
N1 C10 C12 110.16(12)
C11 C10 C12 109.54(13)
C13 C10 C12 111.25(12)
C10 C11 H11A 109.5
C10 C11 H11B 109.5
H11A C11 H11B 109.5
C10 C11 H11C 109.5
H11A C11 H11C 109.5
H11B C11 H11C 109.5
C10 C12 H12A 109.5
C10 C12 H12B 109.5
H12A C12 H12B 109.5
C10 C12 H12C 109.5
H12A C12 H12C 109.5
H12B C12 H12C 109.5
C10 C13 H13A 109.5
C10 C13 H13B 109.5
H13A C13 H13B 109.5
C10 C13 H13C 109.5
H13A C13 H13C 109.5
H13B C13 H13C 109.5
C22 C21 C26 119.35(14)
C22 C21 C28 117.66(14)
C26 C21 C28 122.97(14)
C23 C22 C21 121.1(2)
C23 C22 H22 119.4
C21 C22 H22 119.4
C24 C23 C22 118.9(2)
C24 C23 H23 120.6
C22 C23 H23 120.6
C23 C24 C25 121.65(18)
C23 C24 H24 119.2
C25 C24 H24 119.2
C24 C25 C26 119.8(2)
C24 C25 H25 120.1
C26 C25 H25 120.1
O4 C26 C21 117.05(13)
O4 C26 C25 123.77(17)
C21 C26 C25 119.18(18)
O4 C27 H27A 109.5
O4 C27 H27B 109.5
H27A C27 H27B 109.5
O4 C27 H27C 109.5
H27A C27 H27C 109.5
H27B C27 H27C 109.5
O5 C28 C21 121.54(13)
O5 C28 C29 116.67(12)
C21 C28 C29 121.54(12)
O6 C29 N2 126.69(13)
O6 C29 C28 117.12(12)
N2 C29 C28 115.92(12)
N2 C30 C33 109.73(12)
N2 C30 C31 109.70(12)
C33 C30 C31 111.37(13)
N2 C30 C32 106.35(11)
C33 C30 C32 109.51(13)
C31 C30 C32 110.05(12)
C30 C31 H31A 109.5
C30 C31 H31B 109.5
H31A C31 H31B 109.5
C30 C31 H31C 109.5
H31A C31 H31C 109.5
H31B C31 H31C 109.5
C30 C32 H32A 109.5
C30 C32 H32B 109.5
H32A C32 H32B 109.5
C30 C32 H32C 109.5
H32A C32 H32C 109.5
H32B C32 H32C 109.5
C30 C33 H33A 109.5
C30 C33 H33B 109.5
H33A C33 H33B 109.5
C30 C33 H33C 109.5
H33A C33 H33C 109.5
H33B C33 H33C 109.5
C9 N1 C10 125.60(12)
C9 N1 H1 117.2
C10 N1 H1 117.2
C29 N2 C30 125.94(12)
C29 N2 H2A 117
C30 N2 H2A 117
C6 O1 C7 119.02(13)
C26 O4 C27 118.68(14)

loop_
_geom_bond_atom_site_label_1
_geom_bond_atom_site_label_2
_geom_bond_distance
C1 C2 1.393(2)
C1 C6 1.408(2)
C1 C8 1.487(2)
C2 C3 1.389(3)
C2 H2 0.95
C3 C4 1.382(3)
C3 H3 0.95
C4 C5 1.379(3)
C4 H4 0.95
C5 C6 1.400(2)
C5 H5 0.95
C6 O1 1.3561(19)
C7 O1 1.4386(19)
C7 H7A 0.98
C7 H7B 0.98
C7 H7C 0.98
C8 O2 1.2241(16)
C8 C9 1.5410(19)
C9 O3 1.2343(16)
C9 N1 1.3300(18)
C10 N1 1.4953(18)
C10 C11 1.524(2)
C10 C13 1.527(2)
C10 C12 1.535(2)
C11 H11A 0.98
C11 H11B 0.98
C11 H11C 0.98
C12 H12A 0.98
C12 H12B 0.98
C12 H12C 0.98
C13 H13A 0.98
C13 H13B 0.98
C13 H13C 0.98
C21 C22 1.393(2)
C21 C26 1.399(2)
C21 C28 1.4890(19)
C22 C23 1.388(3)
C22 H22 0.95
C23 C24 1.370(3)
C23 H23 0.95
C24 C25 1.381(3)
C24 H24 0.95
C25 C26 1.402(2)
C25 H25 0.95
C26 O4 1.360(2)
C27 O4 1.442(2)
C27 H27A 0.98
C27 H27B 0.98
C27 H27C 0.98
C28 O5 1.2256(16)
C28 C29 1.532(2)
C29 O6 1.2366(16)
C29 N2 1.3343(17)
C30 N2 1.4951(18)
C30 C33 1.528(2)
C30 C31 1.529(2)
C30 C32 1.532(2)
C31 H31A 0.98
C31 H31B 0.98
C31 H31C 0.98
C32 H32A 0.98
C32 H32B 0.98
C32 H32C 0.98
C33 H33A 0.98
C33 H33B 0.98
C33 H33C 0.98
N1 H1 0.88
N2 H2A 0.88

loop_
_geom_hbond_atom_site_label_D
_geom_hbond_atom_site_label_H
_geom_hbond_atom_site_label_A
_geom_hbond_distance_DH
_geom_hbond_distance_HA
_geom_hbond_distance_DA
_geom_hbond_angle_DHA
_geom_hbond_site_symmetry_A
N1 H1 O6 0.88 2.1 2.9108(16) 153 .
N2 H2A O3 0.88 2.09 2.9001(18) 152 1_455

loop_
_geom_torsion_atom_site_label_1
_geom_torsion_atom_site_label_2
_geom_torsion_atom_site_label_3
_geom_torsion_atom_site_label_4
_geom_torsion
C6 C1 C2 C3 1.5(2)
C8 C1 C2 C3 -175.08(16)
C1 C2 C3 C4 -0.1(3)
C2 C3 C4 C5 -1.0(3)
C3 C4 C5 C6 0.8(3)
C4 C5 C6 O1 -179.08(17)
C4 C5 C6 C1 0.6(3)
C2 C1 C6 O1 178.00(13)
C8 C1 C6 O1 -5.6(2)
C2 C1 C6 C5 -1.8(2)
C8 C1 C6 C5 174.69(14)
C2 C1 C8 O2 -4.3(2)
C6 C1 C8 O2 179.22(13)
C2 C1 C8 C9 168.36(13)
C6 C1 C8 C9 -8.1(2)
O2 C8 C9 O3 93.50(15)
C1 C8 C9 O3 -79.49(16)
O2 C8 C9 N1 -81.22(15)
C1 C8 C9 N1 105.79(14)
C26 C21 C22 C23 -0.1(2)
C28 C21 C22 C23 -178.35(15)
C21 C22 C23 C24 -0.2(3)
C22 C23 C24 C25 0.4(3)
C23 C24 C25 C26 -0.4(3)
C22 C21 C26 O4 -179.62(13)
C28 C21 C26 O4 -1.4(2)
C22 C21 C26 C25 0.1(2)
C28 C21 C26 C25 178.31(14)
C24 C25 C26 O4 179.83(16)
C24 C25 C26 C21 0.1(3)
C22 C21 C28 O5 -4.8(2)
C26 C21 C28 O5 177.00(14)
C22 C21 C28 C29 169.33(13)
C26 C21 C28 C29 -8.9(2)
O5 C28 C29 O6 93.02(15)
C21 C28 C29 O6 -81.37(15)
O5 C28 C29 N2 -81.42(15)
C21 C28 C29 N2 104.18(14)
O3 C9 N1 C10 5.5(2)
C8 C9 N1 C10 179.63(11)
C11 C10 N1 C9 179.53(12)
C13 C10 N1 C9 60.99(16)
C12 C10 N1 C9 -61.99(16)
O6 C29 N2 C30 5.3(2)
C28 C29 N2 C30 179.14(11)
C33 C30 N2 C29 -62.66(17)
C31 C30 N2 C29 60.00(16)
C32 C30 N2 C29 178.98(12)
C5 C6 O1 C7 -10.2(2)
C1 C6 O1 C7 170.11(15)
C21 C26 O4 C27 167.72(16)
C25 C26 O4 C27 -12.0(2)
